data_4124813
loop_
_publ_author_name
'Dong, Jie'
'Cui, Ping'
'Shi, Peng-Fei'
'Cheng, Peng'
'Zhao, Bin'

_publ_section_title
;
 Ultrastrong Alkali-Resisting Lanthanide-Zeolites Assembled by [Ln60]
 Nanocages.
;
_journal_issue 51
_journal_name_full 'Journal of the American Chemical Society'
_journal_page_first 15988
_journal_page_last 15991
_journal_paper_doi 10.1021/jacs.5b10000
_journal_volume 137
_journal_year 2015
_chemical_absolute_configuration unk
_chemical_formula_moiety '0.13(C8 H48 O72 Tb24), 0.25(H4 O4)'
_chemical_formula_sum 'C H6.99 O9.99 Tb3'
_chemical_formula_weight 655.66
_chemical_name_systematic
;
 ? 
;
_space_group_crystal_system cubic
_space_group_IT_number 211
_space_group_name_Hall 'I 4 2 3'
_space_group_name_H-M_alt 'I 4 3 2'
_symmetry_space_group_name_Hall 'I 4 2 3'
_symmetry_space_group_name_H-M 'I 4 3 2'
_atom_sites_solution_hydrogens geom
_atom_sites_solution_primary direct
_atom_sites_solution_secondary difmap
_audit_creation_date 2015-10-28
_audit_creation_method
;
Olex2 1.2
(compiled 2015.09.30 svn.r3233 for OlexSys, GUI svn.r4998)
;
_cell_angle_alpha 90.00
_cell_angle_beta 90.00
_cell_angle_gamma 90.00
_cell_formula_units_Z 8
_cell_length_a 12.5137(3)
_cell_length_b 12.5137(3)
_cell_length_c 12.5137(3)
_cell_measurement_reflns_used 404
_cell_measurement_temperature 121.95(10)
_cell_measurement_theta_max 27.8120
_cell_measurement_theta_min 3.9900
_cell_volume 1959.55(8)
_computing_cell_refinement
;
CrysAlisPro, Agilent Technologies,
Version 1.171.36.32 (release 02-08-2013 CrysAlis171 .NET)
(compiled Aug  2 2013,16:46:58)
;
_computing_data_collection
;
CrysAlisPro, Agilent Technologies,
Version 1.171.36.32 (release 02-08-2013 CrysAlis171 .NET)
(compiled Aug  2 2013,16:46:58)
;
_computing_data_reduction
;
CrysAlisPro, Agilent Technologies,
Version 1.171.36.32 (release 02-08-2013 CrysAlis171 .NET)
(compiled Aug  2 2013,16:46:58)
;
_computing_molecular_graphics 'Olex2 (Dolomanov et al., 2009)'
_computing_publication_material 'Olex2 (Dolomanov et al., 2009)'
_computing_structure_refinement 'XL (Sheldrick, 2008)'
_computing_structure_solution 'XS (Sheldrick, 2008)'
_diffrn_ambient_temperature 121.95(10)
_diffrn_detector_area_resol_mean 16.2116
_diffrn_measured_fraction_theta_full 0.995
_diffrn_measured_fraction_theta_max 0.995
_diffrn_measurement_details
;
  1 omega  -45.00   -1.00   1.0000   20.0000
omega____ theta____ kappa____ phi______ frames
    -      -18.8185   77.0000   90.0000 44
;
_diffrn_measurement_device_type 'SuperNova, Single source at offset, Eos'
_diffrn_measurement_method '\w scans'
_diffrn_orient_matrix_UB_11 0.0031974000
_diffrn_orient_matrix_UB_12 -0.0111227000
_diffrn_orient_matrix_UB_13 -0.0552852000
_diffrn_orient_matrix_UB_21 0.0546679000
_diffrn_orient_matrix_UB_22 -0.0140974000
_diffrn_orient_matrix_UB_23 0.0055866000
_diffrn_orient_matrix_UB_31 -0.0149496000
_diffrn_orient_matrix_UB_32 -0.0538927000
_diffrn_orient_matrix_UB_33 0.0100979000
_diffrn_radiation_monochromator mirror
_diffrn_radiation_type MoK\a
_diffrn_radiation_wavelength 0.71073
_diffrn_reflns_av_R_equivalents 0.0314
_diffrn_reflns_av_unetI/netI 0.0380
_diffrn_reflns_limit_h_max 13
_diffrn_reflns_limit_h_min -4
_diffrn_reflns_limit_k_max 6
_diffrn_reflns_limit_k_min -14
_diffrn_reflns_limit_l_max 10
_diffrn_reflns_limit_l_min -9
_diffrn_reflns_number 761
_diffrn_reflns_theta_full 24.79
_diffrn_reflns_theta_max 24.79
_diffrn_reflns_theta_min 3.26
_diffrn_source 'SuperNova (Mo) X-ray Source'
_exptl_absorpt_coefficient_mu 21.450
_exptl_absorpt_correction_T_max 1.00000
_exptl_absorpt_correction_T_min 0.85254
_exptl_absorpt_correction_type multi-scan
_exptl_absorpt_process_details
;
CrysAlisPro, Agilent Technologies,
Version 1.171.36.32 (release 02-08-2013 CrysAlis171 .NET)
(compiled Aug  2 2013,16:46:58)
Empirical absorption correction using spherical harmonics,
 implemented in SCALE3 ABSPACK scaling algorithm.
;
_exptl_crystal_colour
;
;
_exptl_crystal_density_diffrn 4.445
_exptl_crystal_density_method 'not measured'
_exptl_crystal_description
;
;
_exptl_crystal_F_000 2303
_refine_diff_density_max 1.408
_refine_diff_density_min -1.844
_refine_diff_density_rms 0.281
_refine_ls_abs_structure_details 'Flack H D (1983), Acta Cryst. A39, 876-881'
_refine_ls_abs_structure_Flack 0.3(3)
_refine_ls_extinction_method none
_refine_ls_goodness_of_fit_ref 1.145
_refine_ls_hydrogen_treatment constr
_refine_ls_matrix_type full
_refine_ls_number_parameters 25
_refine_ls_number_reflns 296
_refine_ls_number_restraints 20
_refine_ls_restrained_S_all 1.391
_refine_ls_R_factor_all 0.0410
_refine_ls_R_factor_gt 0.0371
_refine_ls_shift/su_max 0.010
_refine_ls_shift/su_mean 0.001
_refine_ls_structure_factor_coef Fsqd
_refine_ls_weighting_details 'calc w=1/[\s^2^(Fo^2^)+(0.0480P)^2^+51.2080P] where P=(Fo^2^+2Fc^2^)/3'
_refine_ls_weighting_scheme calc
_refine_ls_wR_factor_gt 0.0983
_refine_ls_wR_factor_ref 0.1014
_reflns_number_gt 261
_reflns_number_total 296
_reflns_threshold_expression >2sigma(I)
_cod_data_source_file ja5b10000_si_003.cif
_cod_data_source_block Tb20M
_cod_original_cell_volume 1959.56(8)
_cod_database_code 4124813
_chemical_oxdiff_formula C1DY1
_chemical_oxdiff_usercomment DJ-3M-3D
_reflns_odcompleteness_completeness 99.57
_reflns_odcompleteness_iscentric 1
_reflns_odcompleteness_theta 26.32
_olex2_refinement_description
;
1. Fixed Uiso
 At 1.2 times of:
  All O(H) groups
2. Restrained distances
 O0AA-H
 0.85 with sigma of 0.02
 O1-H1
 0.85 with sigma of 0.02
3. Uiso/Uaniso restraints and constraints
Uanis(O0AA) \\sim Ueq: with sigma of 0.005 and sigma for terminal atoms of 0.005
Uanis(C1) \\sim Ueq: with sigma of 0.005 and sigma for terminal atoms of 0.005
Uanis(O1) \\sim Ueq: with sigma of 0.005 and sigma for terminal atoms of 0.005
4. Others
 Fixed Sof: O0AA(0.165) H(0.165)
5.a Riding coordinates:
 O1(H1), O0AA(H)
;
_olex2_submission_special_instructions 'No special instructions were received'

loop_
_space_group_symop_id
_space_group_symop_operation_xyz
1 'x, y, z'
2 '-y, x, z'
3 '-x, -y, z'
4 'y, -x, z'
5 'x, -z, y'
6 'x, -y, -z'
7 'x, z, -y'
8 'z, y, -x'
9 '-x, y, -z'
10 '-z, y, x'
11 'z, x, y'
12 'y, z, x'
13 '-y, -z, x'
14 'z, -x, -y'
15 '-y, z, -x'
16 '-z, -x, y'
17 '-z, x, -y'
18 'y, -z, -x'
19 'y, x, -z'
20 '-y, -x, -z'
21 '-x, z, y'
22 '-x, -z, -y'
23 'z, -y, x'
24 '-z, -y, -x'
25 'x+1/2, y+1/2, z+1/2'
26 '-y+1/2, x+1/2, z+1/2'
27 '-x+1/2, -y+1/2, z+1/2'
28 'y+1/2, -x+1/2, z+1/2'
29 'x+1/2, -z+1/2, y+1/2'
30 'x+1/2, -y+1/2, -z+1/2'
31 'x+1/2, z+1/2, -y+1/2'
32 'z+1/2, y+1/2, -x+1/2'
33 '-x+1/2, y+1/2, -z+1/2'
34 '-z+1/2, y+1/2, x+1/2'
35 'z+1/2, x+1/2, y+1/2'
36 'y+1/2, z+1/2, x+1/2'
37 '-y+1/2, -z+1/2, x+1/2'
38 'z+1/2, -x+1/2, -y+1/2'
39 '-y+1/2, z+1/2, -x+1/2'
40 '-z+1/2, -x+1/2, y+1/2'
41 '-z+1/2, x+1/2, -y+1/2'
42 'y+1/2, -z+1/2, -x+1/2'
43 'y+1/2, x+1/2, -z+1/2'
44 '-y+1/2, -x+1/2, -z+1/2'
45 '-x+1/2, z+1/2, y+1/2'
46 '-x+1/2, -z+1/2, -y+1/2'
47 'z+1/2, -y+1/2, x+1/2'
48 '-z+1/2, -y+1/2, -x+1/2'

loop_
_atom_site_label
_atom_site_type_symbol
_atom_site_fract_x
_atom_site_fract_y
_atom_site_fract_z
_atom_site_U_iso_or_equiv
_atom_site_adp_type
_atom_site_occupancy
_atom_site_calc_flag
_atom_site_site_symmetry_order
_atom_site_refinement_flags_posn
_atom_site_refinement_flags_adp
_atom_site_refinement_flags_occupancy
Tb1 Tb -0.15420(6) -0.15420(6) -0.5000 0.0215(5) Uani 1 d 2 S T P
O1 O -0.003(3) -0.1655(8) -0.3948(9) 0.027(3) Uani 1 d 1 D U .
H1 H 0.0401 -0.2194 -0.3390 0.033 Uiso 1 d 1 DR . .
O2 O -0.2500 -0.1769(10) -0.6769(10) 0.021(4) Uani 1 d 2 S T P
C1 C -0.2500 -0.2500 -0.7500 0.007(4) Uani 1 d 6 S TU P
O0AA O 0.0000 0.0000 -0.205(3) 0.048(7) Uani 0.66 d 4 DS TU P
H H 0.0410 0.0504 -0.1843 0.058 Uiso 0.16 d 1 DR . .

loop_
_atom_site_aniso_label
_atom_site_aniso_U_11
_atom_site_aniso_U_22
_atom_site_aniso_U_33
_atom_site_aniso_U_23
_atom_site_aniso_U_13
_atom_site_aniso_U_12
Tb1 0.0222(6) 0.0222(6) 0.0200(7) 0.001(2) -0.001(2) 0.0010(4)
O1 0.025(5) 0.025(4) 0.031(5) -0.005(4) 0.002(6) 0.003(6)
O2 0.019(10) 0.022(6) 0.022(6) -0.008(9) 0.002(6) -0.002(6)
C1 0.007(4) 0.007(4) 0.007(4) 0.001(3) 0.001(3) -0.001(3)
O0AA 0.050(8) 0.050(8) 0.044(10) 0.000 0.000 0.000

loop_
_atom_type_symbol
_atom_type_description
_atom_type_scat_dispersion_real
_atom_type_scat_dispersion_imag
_atom_type_scat_source
C C 0.0033 0.0016 'International Tables Vol C Tables 4.2.6.8 and 6.1.1.4'
H H 0.0000 0.0000 'International Tables Vol C Tables 4.2.6.8 and 6.1.1.4'
O O 0.0106 0.0060 'International Tables Vol C Tables 4.2.6.8 and 6.1.1.4'
Tb Tb -0.1723 4.1537 'International Tables Vol C Tables 4.2.6.8 and 6.1.1.4'

loop_
_geom_angle_atom_site_label_1
_geom_angle_atom_site_label_2
_geom_angle_atom_site_label_3
_geom_angle
_geom_angle_site_symmetry_1
_geom_angle_site_symmetry_3
Tb1 Tb1 Tb1 64.17(3) 37_444 39_454
Tb1 Tb1 Tb1 169.54(5) 39_454 40_444
Tb1 Tb1 Tb1 114.78(2) 37_444 40_444
Tb1 Tb1 Tb1 169.54(5) 37_444 38_544
Tb1 Tb1 Tb1 64.17(3) 40_444 38_544
Tb1 Tb1 Tb1 114.78(2) 39_454 38_544
O1 Tb1 Tb1 105.7(5) . 39_454
O1 Tb1 Tb1 38.3(8) 48_444 38_544
O1 Tb1 Tb1 38.3(8) 37_444 37_444
O1 Tb1 Tb1 132.6(7) 48_444 39_454
O1 Tb1 Tb1 106.5(5) 9_554 37_444
O1 Tb1 Tb1 39.9(8) 37_444 39_454
O1 Tb1 Tb1 38.9(3) . 38_544
O1 Tb1 Tb1 39.2(3) 4 39_454
O1 Tb1 Tb1 106.5(5) 4 38_544
O1 Tb1 Tb1 151.0(3) 9_554 39_454
O1 Tb1 Tb1 39.2(3) 9_554 40_444
O1 Tb1 Tb1 151.2(3) . 37_444
O1 Tb1 Tb1 79.3(4) 4 37_444
O1 Tb1 Tb1 80.1(4) . 40_444
O1 Tb1 Tb1 151.2(3) 19_554 38_544
O1 Tb1 Tb1 38.9(3) 19_554 37_444
O1 Tb1 Tb1 134.0(7) 37_444 38_544
O1 Tb1 Tb1 134.0(7) 48_444 37_444
O1 Tb1 Tb1 79.3(4) 9_554 38_544
O1 Tb1 Tb1 132.6(7) 37_444 40_444
O1 Tb1 Tb1 151.0(3) 4 40_444
O1 Tb1 Tb1 105.7(5) 19_554 40_444
O1 Tb1 Tb1 39.9(8) 48_444 40_444
O1 Tb1 Tb1 80.1(4) 19_554 39_454
O1 Tb1 O1 144.7(4) 19_554 48_444
O1 Tb1 O1 68.5(5) . 9_554
O1 Tb1 O1 115.2(7) . 19_554
O1 Tb1 O1 144.7(4) . 37_444
O1 Tb1 O1 74.6(6) 48_444 9_554
O1 Tb1 O1 73.5(6) 19_554 37_444
O1 Tb1 O1 74.6(6) 37_444 4
O1 Tb1 O1 120.4(6) 48_444 37_444
O1 Tb1 O1 77.5(5) 19_554 9_554
O1 Tb1 O1 77.5(5) . 4
O1 Tb1 O1 143.8(4) 37_444 9_554
O1 Tb1 O1 68.5(5) 19_554 4
O1 Tb1 O1 73.5(6) . 48_444
O1 Tb1 O1 143.8(4) 48_444 4
O1 Tb1 O1 114.0(7) 4 9_554
O1 Tb1 O2 151.5(6) . .
O1 Tb1 O2 91.8(9) 37_444 38_544
O1 Tb1 O2 151.5(6) 19_554 38_544
O1 Tb1 O2 64.2(6) 19_554 .
O1 Tb1 O2 123.3(5) 9_554 38_544
O1 Tb1 O2 91.8(9) 48_444 .
O1 Tb1 O2 63.8(9) 48_444 38_544
O1 Tb1 O2 63.8(9) 37_444 .
O1 Tb1 O2 84.3(6) 4 38_544
O1 Tb1 O2 123.3(5) 4 .
O1 Tb1 O2 64.2(6) . 38_544
O1 Tb1 O2 84.3(6) 9_554 .
O2 Tb1 Tb1 73.3(3) 38_544 39_454
O2 Tb1 Tb1 44.2(3) 38_544 38_544
O2 Tb1 Tb1 129.9(3) 38_544 37_444
O2 Tb1 Tb1 102.2(3) . 39_454
O2 Tb1 Tb1 73.3(3) . 40_444
O2 Tb1 Tb1 44.2(3) . 37_444
O2 Tb1 Tb1 129.9(3) . 38_544
O2 Tb1 Tb1 102.2(2) 38_544 40_444
O2 Tb1 O2 131.10(19) . 38_544
Tb1 O1 Tb1 102.9(9) . 38_544
Tb1 O1 Tb1 111.1(5) . 2
Tb1 O1 Tb1 100.9(9) 38_544 2
Tb1 O2 Tb1 91.6(6) . 37_444
C1 O2 Tb1 134.2(3) . 37_444
C1 O2 Tb1 134.2(3) . .
O2 C1 O2 120.000(2) . 17_454
O2 C1 O2 120.000(2) 17_454 18_544
O2 C1 O2 120.000(2) . 18_544

loop_
_geom_bond_atom_site_label_1
_geom_bond_atom_site_label_2
_geom_bond_distance
_geom_bond_site_symmetry_2
Tb1 Tb1 3.6326(2) 37_444
Tb1 Tb1 3.6326(2) 38_544
Tb1 Tb1 3.6326(2) 40_444
Tb1 Tb1 3.6326(2) 39_454
Tb1 O1 2.31(3) 19_554
Tb1 O1 2.31(3) .
Tb1 O1 2.338(10) 48_444
Tb1 O1 2.338(10) 37_444
Tb1 O1 2.37(3) 4
Tb1 O1 2.37(3) 9_554
Tb1 O2 2.534(12) 38_544
Tb1 O2 2.534(12) .
O1 Tb1 2.37(3) 2
O1 Tb1 2.338(10) 38_544
O2 Tb1 2.534(12) 37_444
O2 C1 1.293(18) .
C1 O2 1.293(18) 18_544
C1 O2 1.293(18) 17_454
